data_7132801
loop_
_publ_author_name
'Qin, Jiaze'
'Jiang, Shixuan'
'Luo, Xiaofeng'
'Wang, Tianqiang'
'Liu, Peihua'
'Yuan, Bingxiang'
'Yan, Rulong'

_publ_section_title
;
 I<sub>2</sub>-catalyzed synthesis of 3-aminopyrrole with homopropargylic
 amines and nitrosoarenes.
;
_journal_issue 27
_journal_name_full 'Chemical communications (Cambridge, England)'
_journal_page_first 3701
_journal_page_last 3704
_journal_paper_doi 10.1039/d4cc00482e
_journal_volume 60
_journal_year 2024
_chemical_formula_moiety 'C22 H17 F N2'
_chemical_formula_sum 'C22 H17 F N2'
_chemical_formula_weight 328.38
_space_group_crystal_system monoclinic
_space_group_IT_number 14
_space_group_name_Hall '-P 2ybc'
_space_group_name_H-M_alt 'P 1 21/c 1'
_atom_sites_solution_hydrogens geom
_atom_sites_solution_primary direct
_atom_sites_solution_secondary difmap
_audit_block_doi 10.5517/ccdc.csd.cc2gw1l0
_audit_creation_date 2017-04-24
_audit_creation_method
;
Olex2 1.2
(compiled 2017.03.28 svn.r3405 for OlexSys, GUI svn.r5335)
;
_audit_update_record
;
2023-08-22 deposited with the CCDC.	2024-03-06 downloaded from the CCDC.
;
_cell_angle_alpha 90.00
_cell_angle_beta 96.701(4)
_cell_angle_gamma 90.00
_cell_formula_units_Z 4
_cell_length_a 6.2418(3)
_cell_length_b 18.1094(7)
_cell_length_c 15.2988(6)
_cell_measurement_reflns_used 1414
_cell_measurement_temperature 290.9(4)
_cell_measurement_theta_max 25.9550
_cell_measurement_theta_min 3.5780
_cell_volume 1717.49(13)
_computing_cell_refinement
;
CrysAlisPro, Agilent Technologies,
Version 1.171.36.28 (release 01-02-2013 CrysAlis171 .NET)
(compiled Feb  1 2013,16:14:44)
;
_computing_data_collection
;
CrysAlisPro, Agilent Technologies,
Version 1.171.36.28 (release 01-02-2013 CrysAlis171 .NET)
(compiled Feb  1 2013,16:14:44)
;
_computing_data_reduction
;
CrysAlisPro, Agilent Technologies,
Version 1.171.36.28 (release 01-02-2013 CrysAlis171 .NET)
(compiled Feb  1 2013,16:14:44)
;
_computing_molecular_graphics 'Olex2 (Dolomanov et al., 2009)'
_computing_publication_material 'Olex2 (Dolomanov et al., 2009)'
_computing_structure_refinement 'ShelXL (Sheldrick, 2015)'
_computing_structure_solution 'ShelXS (Sheldrick, 2008)'
_diffrn_ambient_temperature 290.9(4)
_diffrn_detector_area_resol_mean 16.0733
_diffrn_measured_fraction_theta_full 0.998
_diffrn_measured_fraction_theta_max 0.998
_diffrn_measurement_details
;
#__ type_ start__ end____ width___ exp.time_
  1 omega   31.00   79.00   1.0000    6.0000
omega____ theta____ kappa____ phi______ frames
    -       22.7867   77.0000   60.0000 48

#__ type_ start__ end____ width___ exp.time_
  2 omega    5.00   70.00   1.0000    6.0000
omega____ theta____ kappa____ phi______ frames
    -       22.7867   77.0000  -90.0000 65

#__ type_ start__ end____ width___ exp.time_
  3 omega  -10.00   95.00   1.0000    6.0000
omega____ theta____ kappa____ phi______ frames
    -       22.7867   77.0000 -180.0000 105
;
_diffrn_measurement_device_type 'SuperNova, Dual, Cu at zero, Eos'
_diffrn_measurement_method '\w scans'
_diffrn_orient_matrix_UB_11 -0.0921668000
_diffrn_orient_matrix_UB_12 0.0072940000
_diffrn_orient_matrix_UB_13 0.0216908000
_diffrn_orient_matrix_UB_21 0.0531040000
_diffrn_orient_matrix_UB_22 -0.0153894000
_diffrn_orient_matrix_UB_23 0.0393419000
_diffrn_orient_matrix_UB_31 0.0422138000
_diffrn_orient_matrix_UB_32 0.0352690000
_diffrn_orient_matrix_UB_33 0.0126669000
_diffrn_radiation_monochromator mirror
_diffrn_radiation_type MoK\a
_diffrn_radiation_wavelength 0.71073
_diffrn_reflns_av_R_equivalents 0.0260
_diffrn_reflns_av_unetI/netI 0.0540
_diffrn_reflns_limit_h_max 4
_diffrn_reflns_limit_h_min -7
_diffrn_reflns_limit_k_max 11
_diffrn_reflns_limit_k_min -22
_diffrn_reflns_limit_l_max 17
_diffrn_reflns_limit_l_min -18
_diffrn_reflns_number 6256
_diffrn_reflns_theta_full 26.02
_diffrn_reflns_theta_max 26.02
_diffrn_reflns_theta_min 3.47
_diffrn_source 'SuperNova (Mo) X-ray Source'
_exptl_absorpt_coefficient_mu 0.083
_exptl_absorpt_correction_T_max 1.00000
_exptl_absorpt_correction_T_min 0.64932
_exptl_absorpt_correction_type multi-scan
_exptl_absorpt_process_details
;
CrysAlisPro, Agilent Technologies,
Version 1.171.36.28 (release 01-02-2013 CrysAlis171 .NET)
(compiled Feb  1 2013,16:14:44)
Empirical absorption correction using spherical harmonics,
 implemented in SCALE3 ABSPACK scaling algorithm.
;
_exptl_crystal_colour 'clear light colourless'
_exptl_crystal_colour_lustre clear
_exptl_crystal_colour_modifier light
_exptl_crystal_colour_primary colourless
_exptl_crystal_density_diffrn 1.270
_exptl_crystal_density_method 'not measured'
_exptl_crystal_description block
_exptl_crystal_F_000 688
_exptl_crystal_size_max 0.22
_exptl_crystal_size_mid 0.17
_exptl_crystal_size_min 0.15
_refine_diff_density_max 0.134
_refine_diff_density_min -0.225
_refine_diff_density_rms 0.044
_refine_ls_extinction_method none
_refine_ls_goodness_of_fit_ref 1.019
_refine_ls_hydrogen_treatment constr
_refine_ls_matrix_type full
_refine_ls_number_parameters 226
_refine_ls_number_reflns 3383
_refine_ls_number_restraints 0
_refine_ls_restrained_S_all 1.019
_refine_ls_R_factor_all 0.0901
_refine_ls_R_factor_gt 0.0524
_refine_ls_shift/su_max 0.000
_refine_ls_shift/su_mean 0.000
_refine_ls_structure_factor_coef Fsqd
_refine_ls_weighting_details 'calc w=1/[\s^2^(Fo^2^)+(0.0560P)^2^+0.0000P] where P=(Fo^2^+2Fc^2^)/3'
_refine_ls_weighting_scheme calc
_refine_ls_wR_factor_gt 0.1131
_refine_ls_wR_factor_ref 0.1337
_reflns_number_gt 2104
_reflns_number_total 3383
_reflns_threshold_expression >2sigma(I)
_cod_data_source_file d4cc00482e2.cif
_cod_data_source_block yuanbx_0424
_cod_depositor_comments 'Adding full bibliography for 7132801.cif.'
_cod_original_cell_volume 1717.49(12)
_cod_database_code 7132801
_reflns_odcompleteness_completeness 99.75
_reflns_odcompleteness_iscentric 1
_reflns_odcompleteness_theta 26.32
_olex2_refinement_description
;
1. Fixed Uiso
 At 1.2 times of:
  All C(H) groups, All N(H) groups
2.a Aromatic/amide H refined with riding coordinates:
 N2(H2), C3(H3), C4(H4), C6(H6), C7(H7), C8(H8), C9(H9), C10(H10), C12(H12),
 C13(H13), C14(H14), C15(H15), C16(H16), C19(H19), C20(H20), C21(H21), C22(H22)
;
_olex2_date_sample_data_collection 2017-04-24
_olex2_submission_special_instructions 'No special instructions were received'

loop_
_space_group_symop_id
_space_group_symop_operation_xyz
1 'x, y, z'
2 '-x, y+1/2, -z+1/2'
3 '-x, -y, -z'
4 'x, -y-1/2, z-1/2'

loop_
_atom_site_label
_atom_site_type_symbol
_atom_site_fract_x
_atom_site_fract_y
_atom_site_fract_z
_atom_site_U_iso_or_equiv
_atom_site_adp_type
_atom_site_occupancy
_atom_site_calc_flag
_atom_site_disorder_assembly
_atom_site_disorder_group
_atom_site_refinement_flags_posn
F0AA F 0.3818(2) 0.59557(8) 0.55346(9) 0.0760(4) Uani 1 d . . .
N1 N 0.2082(2) 0.74222(9) 0.63184(10) 0.0430(4) Uani 1 d . . .
N2 N -0.2252(3) 0.62867(10) 0.68929(11) 0.0552(5) Uani 1 d . . .
H2 H -0.3337 0.6307 0.6492 0.066 Uiso 1 calc . . R
C1 C 0.0590(3) 0.68553(10) 0.61206(12) 0.0390(5) Uani 1 d . . .
C2 C -0.0537(3) 0.67822(11) 0.68349(12) 0.0449(5) Uani 1 d . . .
C3 C 0.0265(3) 0.73060(12) 0.74735(13) 0.0544(6) Uani 1 d . . .
H3 H -0.0214 0.7376 0.8021 0.065 Uiso 1 calc . . R
C4 C 0.1851(3) 0.76860(12) 0.71481(12) 0.0536(6) Uani 1 d . . .
H4 H 0.2658 0.8064 0.7436 0.064 Uiso 1 calc . . R
C5 C -0.2296(3) 0.57700(11) 0.75548(12) 0.0420(5) Uani 1 d . . .
C6 C -0.0481(3) 0.55968(11) 0.81316(13) 0.0484(5) Uani 1 d . . .
H6 H 0.0817 0.5838 0.8087 0.058 Uiso 1 calc . . R
C7 C -0.0602(4) 0.50634(12) 0.87755(14) 0.0612(6) Uani 1 d . . .
H7 H 0.0620 0.4951 0.9161 0.073 Uiso 1 calc . . R
C8 C -0.2505(5) 0.46989(13) 0.88512(17) 0.0739(8) Uani 1 d . . .
H8 H -0.2579 0.4343 0.9285 0.089 Uiso 1 calc . . R
C9 C -0.4295(4) 0.48680(13) 0.82758(17) 0.0716(7) Uani 1 d . . .
H9 H -0.5583 0.4620 0.8320 0.086 Uiso 1 calc . . R
C10 C -0.4215(4) 0.53951(12) 0.76391(14) 0.0555(6) Uani 1 d . . .
H10 H -0.5449 0.5504 0.7260 0.067 Uiso 1 calc . . R
C11 C 0.3544(3) 0.77333(10) 0.57665(12) 0.0404(5) Uani 1 d . . .
C12 C 0.2945(3) 0.78509(11) 0.48806(13) 0.0496(5) Uani 1 d . . .
H12 H 0.1584 0.7709 0.4623 0.059 Uiso 1 calc . . R
C13 C 0.4382(4) 0.81805(11) 0.43784(15) 0.0591(6) Uani 1 d . . .
H13 H 0.3990 0.8253 0.3779 0.071 Uiso 1 calc . . R
C14 C 0.6389(4) 0.84022(12) 0.47571(17) 0.0630(7) Uani 1 d . . .
H14 H 0.7343 0.8627 0.4416 0.076 Uiso 1 calc . . R
C15 C 0.6977(3) 0.82892(11) 0.56413(15) 0.0556(6) Uani 1 d . . .
H15 H 0.8326 0.8443 0.5899 0.067 Uiso 1 calc . . R
C16 C 0.5568(3) 0.79475(10) 0.61498(14) 0.0461(5) Uani 1 d . . .
H16 H 0.5981 0.7863 0.6745 0.055 Uiso 1 calc . . R
C17 C 0.0312(3) 0.64432(10) 0.52876(12) 0.0392(5) Uani 1 d . . .
C18 C 0.1907(3) 0.59992(12) 0.50103(14) 0.0508(5) Uani 1 d . . .
C19 C 0.1664(4) 0.56011(14) 0.42457(16) 0.0686(7) Uani 1 d . . .
H19 H 0.2789 0.5314 0.4084 0.082 Uiso 1 calc . . R
C20 C -0.0275(4) 0.56338(15) 0.37228(16) 0.0750(7) Uani 1 d . . .
H20 H -0.0470 0.5369 0.3199 0.090 Uiso 1 calc . . R
C21 C -0.1929(4) 0.60567(13) 0.39719(15) 0.0687(7) Uani 1 d . . .
H21 H -0.3246 0.6074 0.3619 0.082 Uiso 1 calc . . R
C22 C -0.1636(3) 0.64546(12) 0.47443(13) 0.0501(5) Uani 1 d . . .
H22 H -0.2768 0.6738 0.4906 0.060 Uiso 1 calc . . R

loop_
_atom_site_aniso_label
_atom_site_aniso_U_11
_atom_site_aniso_U_22
_atom_site_aniso_U_33
_atom_site_aniso_U_23
_atom_site_aniso_U_13
_atom_site_aniso_U_12
F0AA 0.0483(8) 0.0865(10) 0.0896(10) -0.0185(8) -0.0068(7) 0.0111(7)
N1 0.0472(9) 0.0462(9) 0.0356(8) -0.0035(8) 0.0043(7) -0.0102(8)
N2 0.0474(10) 0.0727(12) 0.0438(10) 0.0147(9) -0.0017(8) -0.0144(10)
C1 0.0411(11) 0.0382(10) 0.0366(10) 0.0010(9) 0.0002(8) -0.0053(9)
C2 0.0441(12) 0.0519(12) 0.0378(10) 0.0046(10) 0.0012(9) -0.0053(10)
C3 0.0619(14) 0.0696(14) 0.0320(10) -0.0020(11) 0.0064(10) -0.0090(12)
C4 0.0628(14) 0.0590(13) 0.0378(11) -0.0110(11) 0.0014(10) -0.0126(12)
C5 0.0487(12) 0.0429(11) 0.0362(10) -0.0018(9) 0.0126(9) -0.0018(10)
C6 0.0513(13) 0.0511(12) 0.0442(11) -0.0029(11) 0.0106(10) 0.0030(11)
C7 0.0839(17) 0.0495(13) 0.0490(13) 0.0021(12) 0.0032(12) 0.0163(13)
C8 0.111(2) 0.0462(14) 0.0663(16) 0.0138(13) 0.0177(16) -0.0098(15)
C9 0.0850(19) 0.0597(15) 0.0725(16) 0.0072(14) 0.0193(15) -0.0196(15)
C10 0.0548(13) 0.0572(13) 0.0553(13) 0.0004(12) 0.0098(11) -0.0104(12)
C11 0.0441(11) 0.0330(10) 0.0445(11) 0.0001(9) 0.0066(9) -0.0040(9)
C12 0.0523(12) 0.0492(12) 0.0463(12) 0.0066(11) 0.0019(10) -0.0052(11)
C13 0.0698(15) 0.0554(13) 0.0534(13) 0.0143(12) 0.0121(12) -0.0036(13)
C14 0.0624(15) 0.0536(14) 0.0767(17) 0.0127(13) 0.0237(13) -0.0079(12)
C15 0.0453(12) 0.0430(12) 0.0789(17) -0.0032(12) 0.0093(12) -0.0061(10)
C16 0.0474(12) 0.0393(11) 0.0511(12) -0.0033(10) 0.0038(10) 0.0002(10)
C17 0.0445(11) 0.0367(10) 0.0367(10) 0.0004(9) 0.0056(8) -0.0067(9)
C18 0.0439(12) 0.0541(13) 0.0538(12) -0.0033(11) 0.0028(10) -0.0030(11)
C19 0.0690(17) 0.0666(15) 0.0722(16) -0.0279(14) 0.0170(14) -0.0007(14)
C20 0.0850(19) 0.0809(18) 0.0585(15) -0.0296(14) 0.0058(14) -0.0067(16)
C21 0.0683(16) 0.0770(17) 0.0564(14) -0.0163(14) -0.0111(12) -0.0028(14)
C22 0.0481(12) 0.0529(12) 0.0482(12) -0.0065(11) 0.0007(10) -0.0003(11)

loop_
_atom_type_symbol
_atom_type_description
_atom_type_scat_dispersion_real
_atom_type_scat_dispersion_imag
_atom_type_scat_source
C C 0.0033 0.0016 'International Tables Vol C Tables 4.2.6.8 and 6.1.1.4'
H H 0.0000 0.0000 'International Tables Vol C Tables 4.2.6.8 and 6.1.1.4'
F F 0.0171 0.0103 'International Tables Vol C Tables 4.2.6.8 and 6.1.1.4'
N N 0.0061 0.0033 'International Tables Vol C Tables 4.2.6.8 and 6.1.1.4'

loop_
_geom_angle_atom_site_label_1
_geom_angle_atom_site_label_2
_geom_angle_atom_site_label_3
_geom_angle
_geom_angle_site_symmetry_1
_geom_angle_site_symmetry_3
_geom_angle_publ_flag
C1 N1 C11 128.15(15) . . ?
C4 N1 C1 108.42(16) . . ?
C4 N1 C11 123.32(16) . . ?
C2 N2 H2 118.0 . . ?
C5 N2 H2 118.0 . . ?
C5 N2 C2 123.94(17) . . ?
N1 C1 C17 124.76(16) . . ?
C2 C1 N1 106.80(16) . . ?
C2 C1 C17 128.42(17) . . ?
N2 C2 C3 126.58(17) . . ?
C1 C2 N2 125.14(18) . . ?
C1 C2 C3 108.24(17) . . ?
C2 C3 H3 126.2 . . ?
C4 C3 C2 107.69(17) . . ?
C4 C3 H3 126.2 . . ?
N1 C4 H4 125.6 . . ?
C3 C4 N1 108.85(18) . . ?
C3 C4 H4 125.6 . . ?
N2 C5 C6 122.31(18) . . ?
N2 C5 C10 119.20(19) . . ?
C6 C5 C10 118.48(18) . . ?
C5 C6 H6 120.0 . . ?
C7 C6 C5 120.0(2) . . ?
C7 C6 H6 120.0 . . ?
C6 C7 H7 119.6 . . ?
C8 C7 C6 120.8(2) . . ?
C8 C7 H7 119.6 . . ?
C7 C8 H8 120.5 . . ?
C9 C8 C7 119.0(2) . . ?
C9 C8 H8 120.5 . . ?
C8 C9 H9 119.4 . . ?
C10 C9 C8 121.1(2) . . ?
C10 C9 H9 119.4 . . ?
C5 C10 H10 119.7 . . ?
C9 C10 C5 120.5(2) . . ?
C9 C10 H10 119.7 . . ?
C12 C11 N1 121.52(18) . . ?
C12 C11 C16 120.10(18) . . ?
C16 C11 N1 118.31(17) . . ?
C11 C12 H12 120.2 . . ?
C11 C12 C13 119.6(2) . . ?
C13 C12 H12 120.2 . . ?
C12 C13 H13 119.7 . . ?
C14 C13 C12 120.6(2) . . ?
C14 C13 H13 119.7 . . ?
C13 C14 H14 120.1 . . ?
C15 C14 C13 119.7(2) . . ?
C15 C14 H14 120.1 . . ?
C14 C15 H15 119.8 . . ?
C14 C15 C16 120.3(2) . . ?
C16 C15 H15 119.8 . . ?
C11 C16 C15 119.6(2) . . ?
C11 C16 H16 120.2 . . ?
C15 C16 H16 120.2 . . ?
C18 C17 C1 122.98(18) . . ?
C18 C17 C22 115.80(18) . . ?
C22 C17 C1 121.17(18) . . ?
F0AA C18 C17 117.74(19) . . ?
F0AA C18 C19 118.4(2) . . ?
C19 C18 C17 123.8(2) . . ?
C18 C19 H19 120.7 . . ?
C18 C19 C20 118.6(2) . . ?
C20 C19 H19 120.7 . . ?
C19 C20 H20 119.9 . . ?
C19 C20 C21 120.2(2) . . ?
C21 C20 H20 119.9 . . ?
C20 C21 H21 120.0 . . ?
C20 C21 C22 120.0(2) . . ?
C22 C21 H21 120.0 . . ?
C17 C22 H22 119.2 . . ?
C21 C22 C17 121.6(2) . . ?
C21 C22 H22 119.2 . . ?

loop_
_geom_bond_atom_site_label_1
_geom_bond_atom_site_label_2
_geom_bond_distance
_geom_bond_site_symmetry_2
_geom_bond_publ_flag
F0AA C18 1.360(2) . ?
N1 C1 1.395(2) . ?
N1 C4 1.379(2) . ?
N1 C11 1.429(2) . ?
N2 H2 0.8600 . ?
N2 C2 1.407(2) . ?
N2 C5 1.381(2) . ?
C1 C2 1.373(2) . ?
C1 C17 1.469(2) . ?
C2 C3 1.411(3) . ?
C3 H3 0.9300 . ?
C3 C4 1.348(3) . ?
C4 H4 0.9300 . ?
C5 C6 1.388(3) . ?
C5 C10 1.396(3) . ?
C6 H6 0.9300 . ?
C6 C7 1.388(3) . ?
C7 H7 0.9300 . ?
C7 C8 1.376(3) . ?
C8 H8 0.9300 . ?
C8 C9 1.374(4) . ?
C9 H9 0.9300 . ?
C9 C10 1.369(3) . ?
C10 H10 0.9300 . ?
C11 C12 1.380(3) . ?
C11 C16 1.385(3) . ?
C12 H12 0.9300 . ?
C12 C13 1.383(3) . ?
C13 H13 0.9300 . ?
C13 C14 1.377(3) . ?
C14 H14 0.9300 . ?
C14 C15 1.375(3) . ?
C15 H15 0.9300 . ?
C15 C16 1.386(3) . ?
C16 H16 0.9300 . ?
C17 C18 1.384(3) . ?
C17 C22 1.391(3) . ?
C18 C19 1.367(3) . ?
C19 H19 0.9300 . ?
C19 C20 1.372(3) . ?
C20 H20 0.9300 . ?
C20 C21 1.375(3) . ?
C21 H21 0.9300 . ?
C21 C22 1.378(3) . ?
C22 H22 0.9300 . ?

loop_
_geom_torsion_atom_site_label_1
_geom_torsion_atom_site_label_2
_geom_torsion_atom_site_label_3
_geom_torsion_atom_site_label_4
_geom_torsion
_geom_torsion_site_symmetry_1
_geom_torsion_site_symmetry_2
_geom_torsion_site_symmetry_3
_geom_torsion_site_symmetry_4
_geom_torsion_publ_flag
F0AA C18 C19 C20 178.9(2) . . . . ?
N1 C1 C2 N2 177.65(17) . . . . ?
N1 C1 C2 C3 0.0(2) . . . . ?
N1 C1 C17 C18 64.0(3) . . . . ?
N1 C1 C17 C22 -118.8(2) . . . . ?
N1 C11 C12 C13 177.41(18) . . . . ?
N1 C11 C16 C15 -176.35(16) . . . . ?
N2 C2 C3 C4 -177.74(19) . . . . ?
N2 C5 C6 C7 -178.82(17) . . . . ?
N2 C5 C10 C9 178.49(18) . . . . ?
C1 N1 C4 C3 -0.2(2) . . . . ?
C1 N1 C11 C12 39.2(3) . . . . ?
C1 N1 C11 C16 -143.66(19) . . . . ?
C1 C2 C3 C4 -0.1(2) . . . . ?
C1 C17 C18 F0AA -0.9(3) . . . . ?
C1 C17 C18 C19 178.7(2) . . . . ?
C1 C17 C22 C21 -178.49(19) . . . . ?
C2 N2 C5 C6 -12.5(3) . . . . ?
C2 N2 C5 C10 168.91(18) . . . . ?
C2 C1 C17 C18 -117.5(2) . . . . ?
C2 C1 C17 C22 59.7(3) . . . . ?
C2 C3 C4 N1 0.2(2) . . . . ?
C4 N1 C1 C2 0.1(2) . . . . ?
C4 N1 C1 C17 178.92(18) . . . . ?
C4 N1 C11 C12 -136.7(2) . . . . ?
C4 N1 C11 C16 40.5(3) . . . . ?
C5 N2 C2 C1 124.4(2) . . . . ?
C5 N2 C2 C3 -58.4(3) . . . . ?
C5 C6 C7 C8 0.2(3) . . . . ?
C6 C5 C10 C9 -0.2(3) . . . . ?
C6 C7 C8 C9 0.3(3) . . . . ?
C7 C8 C9 C10 -0.6(4) . . . . ?
C8 C9 C10 C5 0.6(3) . . . . ?
C10 C5 C6 C7 -0.2(3) . . . . ?
C11 N1 C1 C2 -176.18(18) . . . . ?
C11 N1 C1 C17 2.6(3) . . . . ?
C11 N1 C4 C3 176.31(18) . . . . ?
C11 C12 C13 C14 -1.0(3) . . . . ?
C12 C11 C16 C15 0.9(3) . . . . ?
C12 C13 C14 C15 0.5(4) . . . . ?
C13 C14 C15 C16 0.6(3) . . . . ?
C14 C15 C16 C11 -1.3(3) . . . . ?
C16 C11 C12 C13 0.3(3) . . . . ?
C17 C1 C2 N2 -1.1(3) . . . . ?
C17 C1 C2 C3 -178.72(19) . . . . ?
C17 C18 C19 C20 -0.7(4) . . . . ?
C18 C17 C22 C21 -1.1(3) . . . . ?
C18 C19 C20 C21 -0.3(4) . . . . ?
C19 C20 C21 C22 0.6(4) . . . . ?
C20 C21 C22 C17 0.1(4) . . . . ?
C22 C17 C18 F0AA -178.20(18) . . . . ?
C22 C17 C18 C19 1.4(3) . . . . ?
